data_7041661
loop_
_publ_author_name
'Hurmalainen, Juha'
'Mansikkam\"aki, Akseli'
'Morgan, Ian S.'
'Peuronen, Anssi'
'Tuononen, Heikki M.'

_publ_section_title
;
 Synthesis and characterisation of p-block complexes of biquinoline at
 different ligand charge states.
;
_journal_issue 5
_journal_name_full 'Dalton transactions (Cambridge, England : 2003)'
_journal_page_first 1377
_journal_page_last 1381
_journal_paper_doi 10.1039/c6dt04504a
_journal_volume 46
_journal_year 2017
_chemical_formula_moiety 'C18 H12 B Cl2 N2'
_chemical_formula_sum 'C18 H12 B Cl2 N2'
_chemical_formula_weight 338.01
_chemical_name_systematic
;
 ?
;
_chemical_properties_physical ', Air-sensitive,Moisture-sensitive'
_space_group_crystal_system triclinic
_space_group_IT_number 2
_space_group_name_Hall '-P 1'
_space_group_name_H-M_alt 'P -1'
_symmetry_space_group_name_Hall '-P 1'
_symmetry_space_group_name_H-M 'P -1'
_atom_sites_solution_hydrogens geom
_atom_sites_solution_primary direct
_audit_creation_date 2016-11-22
_audit_creation_method
;
Olex2 1.2
(compiled 2016.11.07 svn.r3352 for OlexSys, GUI svn.r5261)
;
_audit_update_record
;
2016-11-23 deposited with the CCDC.
2017-01-09 downloaded from the CCDC.
;
_cell_angle_alpha 86.739(15)
_cell_angle_beta 86.016(15)
_cell_angle_gamma 86.206(15)
_cell_formula_units_Z 2
_cell_length_a 6.7519(13)
_cell_length_b 7.7698(14)
_cell_length_c 14.179(3)
_cell_measurement_reflns_used 1604
_cell_measurement_temperature 123.00(10)
_cell_measurement_theta_max 73.3910
_cell_measurement_theta_min 5.6970
_cell_volume 739.4(3)
_computing_cell_refinement
;
CrysAlisPro, Agilent Technologies,
Version 1.171.37.31 (release 14-01-2014 CrysAlis171 .NET)
(compiled Jan 14 2014,18:38:05)
;
_computing_data_collection
;
CrysAlisPro, Agilent Technologies,
Version 1.171.37.31 (release 14-01-2014 CrysAlis171 .NET)
(compiled Jan 14 2014,18:38:05)
;
_computing_data_reduction
;
CrysAlisPro, Agilent Technologies,
Version 1.171.37.31 (release 14-01-2014 CrysAlis171 .NET)
(compiled Jan 14 2014,18:38:05)
;
_computing_molecular_graphics 'Olex2 (Dolomanov et al., 2009)'
_computing_publication_material 'Olex2 (Dolomanov et al., 2009)'
_computing_structure_refinement 'ShelXL (Sheldrick, 2015)'
_computing_structure_solution 'ShelXS (Sheldrick, 2008)'
_diffrn_ambient_environment N~2~
_diffrn_ambient_temperature 123.00(10)
_diffrn_detector 'CCD plate'
_diffrn_detector_area_resol_mean 5.1977
_diffrn_detector_type Atlas
_diffrn_measured_fraction_theta_full 0.988
_diffrn_measured_fraction_theta_max 0.986
_diffrn_measurement_details
;
#__ type_ start__ end____ width___ exp.time_
  1 omega -110.00  -22.00   2.0000   20.0000
omega____ theta____ kappa____ phi______ frames
    -      -41.1176  -57.0000  150.0000 44

#__ type_ start__ end____ width___ exp.time_
  2 omega  -69.00   29.00   2.0000   20.0000
omega____ theta____ kappa____ phi______ frames
    -      -41.1176   57.0000  -60.0000 49

#__ type_ start__ end____ width___ exp.time_
  3 omega  -23.00   73.00   2.0000   20.0000
omega____ theta____ kappa____ phi______ frames
    -       41.1176  -77.0000   30.0000 48

#__ type_ start__ end____ width___ exp.time_
  4 omega   33.00  121.00   2.0000   70.0000
omega____ theta____ kappa____ phi______ frames
    -      106.5688 -125.0000  -30.0000 44

#__ type_ start__ end____ width___ exp.time_
  5 omega   27.00   97.00   2.0000   70.0000
omega____ theta____ kappa____ phi______ frames
    -      106.5688  -94.0000 -180.0000 35

#__ type_ start__ end____ width___ exp.time_
  6 omega   25.00  107.00   2.0000   70.0000
omega____ theta____ kappa____ phi______ frames
    -      106.5688  -94.0000    0.0000 41

#__ type_ start__ end____ width___ exp.time_
  7 omega   42.00  104.00   2.0000   70.0000
omega____ theta____ kappa____ phi______ frames
    -      106.5688  -94.0000   90.0000 31

#__ type_ start__ end____ width___ exp.time_
  8 omega   90.00  166.00   2.0000   70.0000
omega____ theta____ kappa____ phi______ frames
    -      106.5688   45.0000  150.0000 38

#__ type_ start__ end____ width___ exp.time_
  9 omega   91.00  175.00   2.0000   70.0000
omega____ theta____ kappa____ phi______ frames
    -      106.5688   45.0000   90.0000 42

#__ type_ start__ end____ width___ exp.time_
 10 omega   94.00  164.00   2.0000   70.0000
omega____ theta____ kappa____ phi______ frames
    -      106.5688  125.0000    0.0000 35

#__ type_ start__ end____ width___ exp.time_
 11 omega   46.00   90.00   2.0000   70.0000
omega____ theta____ kappa____ phi______ frames
    -      106.5688  -30.0000  120.0000 22

#__ type_ start__ end____ width___ exp.time_
 12 omega   69.00   97.00   2.0000   70.0000
omega____ theta____ kappa____ phi______ frames
    -      106.5688  -45.0000 -120.0000 14

#__ type_ start__ end____ width___ exp.time_
 13 omega   66.00   98.00   2.0000   70.0000
omega____ theta____ kappa____ phi______ frames
    -      106.5688  -45.0000   30.0000 16

#__ type_ start__ end____ width___ exp.time_
 14 omega   30.00   90.00   2.0000   70.0000
omega____ theta____ kappa____ phi______ frames
    -      106.5688  -30.0000  -30.0000 30
;
_diffrn_measurement_device 'four-circle diffractometer'
_diffrn_measurement_device_type 'SuperNova, Dual, Cu at zero, Atlas'
_diffrn_measurement_method '\w scans'
_diffrn_orient_matrix_UB_11 0.0198412000
_diffrn_orient_matrix_UB_12 0.1859425000
_diffrn_orient_matrix_UB_13 -0.0417782000
_diffrn_orient_matrix_UB_21 0.1803831000
_diffrn_orient_matrix_UB_22 0.0171053000
_diffrn_orient_matrix_UB_23 0.0588784000
_diffrn_orient_matrix_UB_31 0.1399490000
_diffrn_orient_matrix_UB_32 -0.0687620000
_diffrn_orient_matrix_UB_33 -0.0817471000
_diffrn_radiation_monochromator mirror
_diffrn_radiation_probe x-ray
_diffrn_radiation_type CuK\a
_diffrn_radiation_wavelength 1.54184
_diffrn_reflns_av_R_equivalents 0.0514
_diffrn_reflns_av_unetI/netI 0.0787
_diffrn_reflns_Laue_measured_fraction_full 0.988
_diffrn_reflns_Laue_measured_fraction_max 0.986
_diffrn_reflns_limit_h_max 8
_diffrn_reflns_limit_h_min -8
_diffrn_reflns_limit_k_max 9
_diffrn_reflns_limit_k_min -9
_diffrn_reflns_limit_l_max 8
_diffrn_reflns_limit_l_min -17
_diffrn_reflns_number 4291
_diffrn_reflns_point_group_measured_fraction_full 0.988
_diffrn_reflns_point_group_measured_fraction_max 0.986
_diffrn_reflns_theta_full 67.684
_diffrn_reflns_theta_max 68.998
_diffrn_reflns_theta_min 5.715
_diffrn_source 'sealed X-ray tube'
_diffrn_source_type 'SuperNova (Cu) X-ray Source'
_exptl_absorpt_coefficient_mu 3.920
_exptl_absorpt_correction_T_max 0.865
_exptl_absorpt_correction_T_min 0.562
_exptl_absorpt_correction_type analytical
_exptl_absorpt_process_details
;
CrysAlisPro, Agilent Technologies,
Version 1.171.37.31 (release 14-01-2014 CrysAlis171 .NET)
(compiled Jan 14 2014,18:38:05)
Analytical numeric absorption correction using a multifaceted crystal
            model based on expressions derived by R.C. Clark & J.S. Reid.
(Clark, R. C. & Reid, J. S. (1995). Acta Cryst. A51, 887-897)
Empirical absorption correction using spherical harmonics,
 implemented in SCALE3 ABSPACK scaling algorithm.
;
_exptl_crystal_colour 'dark yellow'
_exptl_crystal_colour_modifier dark
_exptl_crystal_colour_primary yellow
_exptl_crystal_density_diffrn 1.518
_exptl_crystal_description needle
_exptl_crystal_F_000 346
_exptl_crystal_size_max 0.1276
_exptl_crystal_size_mid 0.028
_exptl_crystal_size_min 0.0194
_refine_diff_density_max 1.439
_refine_diff_density_min -0.345
_refine_diff_density_rms 0.105
_refine_ls_extinction_method none
_refine_ls_goodness_of_fit_ref 1.038
_refine_ls_hydrogen_treatment constr
_refine_ls_matrix_type full
_refine_ls_number_parameters 208
_refine_ls_number_reflns 2698
_refine_ls_number_restraints 0
_refine_ls_restrained_S_all 1.038
_refine_ls_R_factor_all 0.0786
_refine_ls_R_factor_gt 0.0603
_refine_ls_shift/su_max 0.000
_refine_ls_shift/su_mean 0.000
_refine_ls_structure_factor_coef Fsqd
_refine_ls_weighting_details 'w=1/[\s^2^(Fo^2^)+(0.0985P)^2^+0.1434P] where P=(Fo^2^+2Fc^2^)/3'
_refine_ls_weighting_scheme calc
_refine_ls_wR_factor_gt 0.1567
_refine_ls_wR_factor_ref 0.1690
_reflns_Friedel_coverage 0.000
_reflns_number_gt 2150
_reflns_number_total 2698
_reflns_threshold_expression 'I > 2\s(I)'
_cod_data_source_file c6dt04504a2.cif
_cod_data_source_block 2
_cod_depositor_comments 'Adding full bibliography for 7041660--7041661.cif.'
_cod_original_cell_volume 739.4(2)
_cod_database_code 7041661
_shelxl_version_number 2013-4
_chemical_oxdiff_formula 'C18 H12 N2 B1 Cl2'
_shelx_space_group_comment
;
The symmetry employed for this shelxl refinement is uniquely defined
by the following loop, which should always be used as a source of
symmetry information in preference to the above space-group names.
They are only intended as comments.
;
_reflns_odcompleteness_completeness 98.98
_reflns_odcompleteness_iscentric 1
_reflns_odcompleteness_theta 66.97
_olex2_refinement_description
;
1. Fixed Uiso
 At 1.2 times of:
  All C(H) groups
2.a Aromatic/amide H refined with riding coordinates:
 C2(H2), C3(H3), C4(H4), C5(H5), C7(H7), C8(H8), C11(H11), C12(H12), C14(H14),
 C15(H15), C16(H16), C17(H17)
;
_olex2_submission_special_instructions 'No special instructions were received'

loop_
_space_group_symop_operation_xyz
'x, y, z'
'-x, -y, -z'

loop_
_atom_site_label
_atom_site_type_symbol
_atom_site_fract_x
_atom_site_fract_y
_atom_site_fract_z
_atom_site_U_iso_or_equiv
_atom_site_adp_type
_atom_site_occupancy
_atom_site_site_symmetry_order
_atom_site_calc_flag
_atom_site_refinement_flags_posn
Cl1 Cl 0.48852(13) 0.15198(11) 0.25280(6) 0.0214(3) Uani 1 1 d .
Cl2 Cl 0.03379(13) 0.16664(11) 0.27107(6) 0.0200(3) Uani 1 1 d .
N1 N 0.2501(5) 0.4405(4) 0.1864(2) 0.0182(6) Uani 1 1 d .
N2 N 0.2561(5) 0.4078(4) 0.3524(2) 0.0182(6) Uani 1 1 d .
C1 C 0.2525(5) 0.4255(5) 0.0889(3) 0.0196(8) Uani 1 1 d .
C2 C 0.2679(6) 0.2642(5) 0.0491(3) 0.0230(8) Uani 1 1 d .
H2 H 0.2748 0.1634 0.0877 0.028 Uiso 1 1 calc R
C3 C 0.2727(6) 0.2557(5) -0.0485(3) 0.0243(8) Uani 1 1 d .
H3 H 0.2832 0.1485 -0.0751 0.029 Uiso 1 1 calc R
C4 C 0.2620(6) 0.4067(6) -0.1077(3) 0.0263(9) Uani 1 1 d .
H4 H 0.2665 0.3994 -0.1731 0.032 Uiso 1 1 calc R
C5 C 0.2451(6) 0.5642(5) -0.0690(3) 0.0237(8) Uani 1 1 d .
H5 H 0.2366 0.6637 -0.1085 0.028 Uiso 1 1 calc R
C6 C 0.2400(5) 0.5789(5) 0.0296(3) 0.0210(8) Uani 1 1 d .
C7 C 0.2238(6) 0.7421(5) 0.0715(3) 0.0239(8) Uani 1 1 d .
H7 H 0.2140 0.8428 0.0330 0.029 Uiso 1 1 calc R
C8 C 0.2225(6) 0.7531(5) 0.1676(3) 0.0228(8) Uani 1 1 d .
H8 H 0.2122 0.8601 0.1944 0.027 Uiso 1 1 calc R
C9 C 0.2369(5) 0.6002(5) 0.2250(3) 0.0186(7) Uani 1 1 d .
C10 C 0.2395(5) 0.5801(5) 0.3245(3) 0.0198(8) Uani 1 1 d .
C11 C 0.2263(6) 0.7086(5) 0.3908(3) 0.0215(8) Uani 1 1 d .
H11 H 0.2162 0.8248 0.3709 0.026 Uiso 1 1 calc R
C12 C 0.2284(6) 0.6604(5) 0.4853(3) 0.0221(8) Uani 1 1 d .
H12 H 0.2155 0.7447 0.5297 0.026 Uiso 1 1 calc R
C13 C 0.2501(5) 0.4821(5) 0.5163(3) 0.0199(8) Uani 1 1 d .
C14 C 0.2546(6) 0.4282(5) 0.6126(3) 0.0221(8) Uani 1 1 d .
H14 H 0.2460 0.5102 0.6582 0.026 Uiso 1 1 calc R
C15 C 0.2718(6) 0.2554(5) 0.6399(3) 0.0242(8) Uani 1 1 d .
H15 H 0.2745 0.2214 0.7038 0.029 Uiso 1 1 calc R
C16 C 0.2850(6) 0.1309(5) 0.5721(3) 0.0227(8) Uani 1 1 d .
H16 H 0.2974 0.0143 0.5911 0.027 Uiso 1 1 calc R
C17 C 0.2797(6) 0.1797(5) 0.4768(3) 0.0212(8) Uani 1 1 d .
H17 H 0.2877 0.0959 0.4321 0.025 Uiso 1 1 calc R
C18 C 0.2623(5) 0.3547(5) 0.4475(3) 0.0182(7) Uani 1 1 d .
B1 B 0.2583(6) 0.2971(5) 0.2655(3) 0.0164(8) Uani 1 1 d .

loop_
_atom_site_aniso_label
_atom_site_aniso_U_11
_atom_site_aniso_U_22
_atom_site_aniso_U_33
_atom_site_aniso_U_23
_atom_site_aniso_U_13
_atom_site_aniso_U_12
Cl1 0.0210(5) 0.0215(5) 0.0207(4) 0.0011(3) -0.0007(3) 0.0048(3)
Cl2 0.0211(5) 0.0173(4) 0.0218(4) -0.0002(3) -0.0006(3) -0.0038(3)
N1 0.0211(16) 0.0193(16) 0.0143(14) 0.0007(11) -0.0021(11) -0.0025(12)
N2 0.0199(16) 0.0196(16) 0.0148(14) 0.0014(12) -0.0009(11) -0.0013(12)
C1 0.0168(18) 0.025(2) 0.0174(17) -0.0003(14) 0.0001(13) -0.0040(14)
C2 0.0231(19) 0.023(2) 0.0222(18) -0.0004(15) -0.0020(15) -0.0003(15)
C3 0.022(2) 0.025(2) 0.026(2) -0.0038(15) -0.0022(15) 0.0008(15)
C4 0.025(2) 0.037(2) 0.0172(18) -0.0025(16) -0.0004(15) -0.0040(17)
C5 0.0224(19) 0.028(2) 0.0199(18) 0.0069(15) -0.0010(14) -0.0016(15)
C6 0.0156(17) 0.024(2) 0.0226(18) 0.0015(15) 0.0000(14) -0.0026(14)
C7 0.027(2) 0.0211(19) 0.0226(18) 0.0076(15) -0.0006(15) 0.0000(15)
C8 0.023(2) 0.0167(18) 0.028(2) 0.0013(15) -0.0016(15) -0.0004(14)
C9 0.0167(17) 0.0153(17) 0.0236(18) -0.0009(14) 0.0011(14) -0.0013(13)
C10 0.0155(17) 0.0191(18) 0.0245(18) 0.0002(14) -0.0015(14) -0.0008(14)
C11 0.0221(19) 0.0168(18) 0.0256(19) -0.0037(14) -0.0001(15) -0.0016(14)
C12 0.0212(19) 0.0206(19) 0.0247(18) -0.0047(14) -0.0004(14) -0.0017(15)
C13 0.0178(18) 0.0211(19) 0.0210(18) -0.0036(14) -0.0005(14) -0.0008(14)
C14 0.0234(19) 0.025(2) 0.0186(17) -0.0061(14) -0.0024(14) 0.0014(15)
C15 0.030(2) 0.027(2) 0.0160(17) 0.0004(14) -0.0029(15) 0.0009(16)
C16 0.025(2) 0.0204(19) 0.0216(18) 0.0000(14) 0.0012(15) -0.0014(15)
C17 0.0234(19) 0.0189(19) 0.0214(18) -0.0014(14) -0.0015(14) -0.0008(15)
C18 0.0150(17) 0.0201(19) 0.0190(17) -0.0003(14) -0.0005(13) 0.0014(14)
B1 0.018(2) 0.0140(19) 0.0170(18) 0.0001(15) 0.0009(14) 0.0016(15)

loop_
_atom_type_symbol
_atom_type_description
_atom_type_scat_dispersion_real
_atom_type_scat_dispersion_imag
_atom_type_scat_source
C C 0.0181 0.0091 'International Tables Vol C Tables 4.2.6.8 and 6.1.1.4'
H H 0.0000 0.0000 'International Tables Vol C Tables 4.2.6.8 and 6.1.1.4'
B B 0.0090 0.0039 'International Tables Vol C Tables 4.2.6.8 and 6.1.1.4'
Cl Cl 0.3639 0.7018 'International Tables Vol C Tables 4.2.6.8 and 6.1.1.4'
N N 0.0311 0.0180 'International Tables Vol C Tables 4.2.6.8 and 6.1.1.4'

loop_
_exptl_crystal_face_index_h
_exptl_crystal_face_index_k
_exptl_crystal_face_index_l
_exptl_crystal_face_perp_dist
_exptl_oxdiff_crystal_face_indexfrac_h
_exptl_oxdiff_crystal_face_indexfrac_k
_exptl_oxdiff_crystal_face_indexfrac_l
_exptl_oxdiff_crystal_face_x
_exptl_oxdiff_crystal_face_y
_exptl_oxdiff_crystal_face_z
0 -2 -8 0.0132 -0.0001 -1.9996 -8.0000 -0.0376 -0.5053 0.7915
0 2 8 0.0062 0.0001 1.9996 8.0000 0.0376 0.5053 -0.7915
4 0 0 0.0582 4.0002 -0.0002 0.0003 0.0793 0.7216 0.5598
-4 0 -1 0.0667 -4.0002 0.0003 -1.0002 -0.0375 -0.7804 -0.4781
0 -5 3 0.0180 -0.0001 -5.0007 2.9978 -1.0551 0.0910 0.0988
0 5 -2 0.0086 0.0001 5.0006 -1.9979 1.0133 -0.0321 -0.1805
-2 1 7 0.0348 -2.0000 0.9997 6.9996 -0.1462 0.0685 -0.9208
2 -2 -8 0.0227 2.0000 -1.9997 -7.9999 0.0021 -0.1445 1.0714

loop_
_geom_angle_atom_site_label_1
_geom_angle_atom_site_label_2
_geom_angle_atom_site_label_3
_geom_angle
C1 N1 B1 128.9(3)
C9 N1 C1 121.1(3)
C9 N1 B1 110.0(3)
C10 N2 C18 121.0(3)
C10 N2 B1 110.0(3)
C18 N2 B1 129.0(3)
N1 C1 C2 121.5(3)
N1 C1 C6 118.5(3)
C2 C1 C6 120.0(3)
C1 C2 H2 120.3
C3 C2 C1 119.4(4)
C3 C2 H2 120.3
C2 C3 H3 119.5
C2 C3 C4 120.9(4)
C4 C3 H3 119.5
C3 C4 H4 120.1
C5 C4 C3 119.7(4)
C5 C4 H4 120.1
C4 C5 H5 119.4
C4 C5 C6 121.3(4)
C6 C5 H5 119.4
C1 C6 C7 119.2(3)
C5 C6 C1 118.6(4)
C5 C6 C7 122.3(4)
C6 C7 H7 119.4
C8 C7 C6 121.1(4)
C8 C7 H7 119.4
C7 C8 H8 120.6
C7 C8 C9 118.9(4)
C9 C8 H8 120.6
N1 C9 C8 121.2(3)
N1 C9 C10 110.0(3)
C8 C9 C10 128.8(3)
N2 C10 C9 110.1(3)
N2 C10 C11 121.4(3)
C11 C10 C9 128.5(4)
C10 C11 H11 120.5
C12 C11 C10 119.1(4)
C12 C11 H11 120.5
C11 C12 H12 119.6
C11 C12 C13 120.8(3)
C13 C12 H12 119.6
C14 C13 C12 122.3(3)
C14 C13 C18 118.9(4)
C18 C13 C12 118.8(3)
C13 C14 H14 119.7
C15 C14 C13 120.7(3)
C15 C14 H14 119.7
C14 C15 H15 119.9
C14 C15 C16 120.2(4)
C16 C15 H15 119.9
C15 C16 H16 119.8
C17 C16 C15 120.5(4)
C17 C16 H16 119.8
C16 C17 H17 119.9
C16 C17 C18 120.2(4)
C18 C17 H17 119.9
N2 C18 C13 118.9(3)
N2 C18 C17 121.5(3)
C17 C18 C13 119.6(3)
Cl1 B1 Cl2 109.9(2)
N1 B1 Cl1 112.2(2)
N1 B1 Cl2 111.5(3)
N1 B1 N2 99.9(3)
N2 B1 Cl1 112.1(3)
N2 B1 Cl2 111.0(2)

loop_
_geom_bond_atom_site_label_1
_geom_bond_atom_site_label_2
_geom_bond_distance
Cl1 B1 1.863(4)
Cl2 B1 1.874(4)
N1 C1 1.394(5)
N1 C9 1.380(5)
N1 B1 1.536(5)
N2 C10 1.373(5)
N2 C18 1.390(5)
N2 B1 1.541(5)
C1 C2 1.398(6)
C1 C6 1.421(5)
C2 H2 0.9300
C2 C3 1.387(5)
C3 H3 0.9300
C3 C4 1.404(6)
C4 H4 0.9300
C4 C5 1.364(6)
C5 H5 0.9300
C5 C6 1.406(5)
C6 C7 1.425(6)
C7 H7 0.9300
C7 C8 1.370(6)
C8 H8 0.9300
C8 C9 1.403(5)
C9 C10 1.411(5)
C10 C11 1.404(5)
C11 H11 0.9300
C11 C12 1.371(6)
C12 H12 0.9300
C12 C13 1.431(6)
C13 C14 1.406(5)
C13 C18 1.424(5)
C14 H14 0.9300
C14 C15 1.376(6)
C15 H15 0.9300
C15 C16 1.397(6)
C16 H16 0.9300
C16 C17 1.385(5)
C17 H17 0.9300
C17 C18 1.398(5)

loop_
_geom_torsion_atom_site_label_1
_geom_torsion_atom_site_label_2
_geom_torsion_atom_site_label_3
_geom_torsion_atom_site_label_4
_geom_torsion
N1 C1 C2 C3 -179.0(4)
N1 C1 C6 C5 179.2(3)
N1 C1 C6 C7 -0.5(5)
N1 C9 C10 N2 0.5(4)
N1 C9 C10 C11 -179.0(4)
N2 C10 C11 C12 -0.5(6)
C1 N1 C9 C8 1.0(6)
C1 N1 C9 C10 -179.3(3)
C1 N1 B1 Cl1 59.5(5)
C1 N1 B1 Cl2 -64.3(4)
C1 N1 B1 N2 178.4(3)
C1 C2 C3 C4 -0.1(6)
C1 C6 C7 C8 0.8(6)
C2 C1 C6 C5 -0.5(6)
C2 C1 C6 C7 179.8(4)
C2 C3 C4 C5 -0.5(6)
C3 C4 C5 C6 0.7(6)
C4 C5 C6 C1 -0.2(6)
C4 C5 C6 C7 179.5(4)
C5 C6 C7 C8 -178.9(4)
C6 C1 C2 C3 0.6(6)
C6 C7 C8 C9 -0.2(6)
C7 C8 C9 N1 -0.7(6)
C7 C8 C9 C10 179.6(4)
C8 C9 C10 N2 -179.8(4)
C8 C9 C10 C11 0.7(7)
C9 N1 C1 C2 179.4(4)
C9 N1 C1 C6 -0.3(5)
C9 N1 B1 Cl1 -121.2(3)
C9 N1 B1 Cl2 115.1(3)
C9 N1 B1 N2 -2.2(4)
C9 C10 C11 C12 178.9(4)
C10 N2 C18 C13 0.3(5)
C10 N2 C18 C17 -179.8(3)
C10 N2 B1 Cl1 121.6(3)
C10 N2 B1 Cl2 -115.2(3)
C10 N2 B1 N1 2.6(4)
C10 C11 C12 C13 2.0(6)
C11 C12 C13 C14 179.4(4)
C11 C12 C13 C18 -2.3(6)
C12 C13 C14 C15 178.7(4)
C12 C13 C18 N2 1.1(5)
C12 C13 C18 C17 -178.8(4)
C13 C14 C15 C16 0.0(6)
C14 C13 C18 N2 179.4(3)
C14 C13 C18 C17 -0.4(6)
C14 C15 C16 C17 -0.4(6)
C15 C16 C17 C18 0.4(6)
C16 C17 C18 N2 -179.9(3)
C16 C17 C18 C13 0.0(6)
C18 N2 C10 C9 179.9(3)
C18 N2 C10 C11 -0.6(6)
C18 N2 B1 Cl1 -60.5(5)
C18 N2 B1 Cl2 62.7(4)
C18 N2 B1 N1 -179.5(3)
C18 C13 C14 C15 0.4(6)
B1 N1 C1 C2 -1.3(6)
B1 N1 C1 C6 179.0(3)
B1 N1 C9 C8 -178.5(3)
B1 N1 C9 C10 1.2(4)
B1 N2 C10 C9 -2.0(4)
B1 N2 C10 C11 177.5(3)
B1 N2 C18 C13 -177.4(3)
B1 N2 C18 C17 2.5(6)
